data_1551309
loop_
_publ_author_name
'Cammarota, Ryan'
'Xie, Jing'
'Burgess, Samantha'
'Vogiatzis, Konstantinos'
'Ye, Jingyun'
'Vollmer, Matthew'
'Linehan, John C.'
'Appel, Aaron M.'
'hoffmann, christina'
'Wang, Xiaoping'
'Young, Jr., Victor'
'Lu, Connie'

_publ_section_title
;
 Thermodynamic and Kinetic Studies of H2 and N2 Binding to Bimetallic
 Nickel-Group 13 Complexes and Neutron Structure of a Ni(\h2-H2) Adduct
;
_journal_name_full 'Chemical Science'
_journal_paper_doi 10.1039/C9SC02018G
_journal_year 2019
_chemical_formula_moiety 'C39 H62 In N4 Ni P3'
_chemical_formula_sum 'C39 H62 In N4 Ni P3'
_chemical_formula_weight 853.36
_chemical_name_common H2NiInL
_chemical_properties_physical Air-sensitive,Moisture-sensitive,Oxygen-sensitive
_space_group_crystal_system orthorhombic
_space_group_IT_number 19
_space_group_name_Hall 'P 2ac 2ab'
_space_group_name_H-M_alt 'P 21 21 21'
_symmetry_space_group_name_Hall 'P 2ac 2ab'
_symmetry_space_group_name_H-M 'P 21 21 21'
_atom_sites_solution_hydrogens mixed
_audit_creation_method SHELXL-2014/6
_audit_update_record
;
2019-01-09 deposited with the CCDC.    2019-06-10 downloaded from the CCDC.
;
_cell_angle_alpha 90
_cell_angle_beta 90
_cell_angle_gamma 90
_cell_formula_units_Z 4
_cell_length_a 12.2127(4)
_cell_length_b 14.5402(5)
_cell_length_c 22.5601(8)
_cell_measurement_reflns_used 9537
_cell_measurement_temperature 100(2)
_cell_measurement_theta_max 36.348
_cell_measurement_theta_min 2.285
_cell_volume 4006.1(2)
_computing_cell_refinement 'SAINT, Bruker'
_computing_data_collection 'APEX 3, Bruker'
_computing_molecular_graphics 'SHELXTL, Bruker'
_computing_structure_refinement 'SHELXL-2014/6 (Sheldrick, 2014)'
_computing_structure_solution 'SHELXT-2014/6 (Sheldrick, 2014)'
_diffrn_ambient_temperature 100(2)
_diffrn_measured_fraction_theta_full 0.999
_diffrn_measured_fraction_theta_max 0.999
_diffrn_measurement_device_type 'Bruker Photon-II CMOS'
_diffrn_measurement_method '\f and \w scans'
_diffrn_radiation_type MoK\a
_diffrn_radiation_wavelength 0.71073
_diffrn_reflns_av_R_equivalents 0.0358
_diffrn_reflns_av_unetI/netI 0.0164
_diffrn_reflns_Laue_measured_fraction_full 0.999
_diffrn_reflns_Laue_measured_fraction_max 0.999
_diffrn_reflns_limit_h_max 20
_diffrn_reflns_limit_h_min -20
_diffrn_reflns_limit_k_max 24
_diffrn_reflns_limit_k_min -24
_diffrn_reflns_limit_l_max 37
_diffrn_reflns_limit_l_min -37
_diffrn_reflns_number 237431
_diffrn_reflns_point_group_measured_fraction_full 0.999
_diffrn_reflns_point_group_measured_fraction_max 0.999
_diffrn_reflns_theta_full 25.242
_diffrn_reflns_theta_max 36.348
_diffrn_reflns_theta_min 2.285
_exptl_absorpt_coefficient_mu 1.198
_exptl_absorpt_correction_T_max 0.7471
_exptl_absorpt_correction_T_min 0.7009
_exptl_absorpt_correction_type multi-scan
_exptl_absorpt_process_details 'SADABS. R.Blessing, 1995'
_exptl_crystal_colour gold
_exptl_crystal_density_diffrn 1.415
_exptl_crystal_description block
_exptl_crystal_F_000 1784
_exptl_crystal_size_max 0.140
_exptl_crystal_size_mid 0.078
_exptl_crystal_size_min 0.060
_refine_diff_density_max 0.387
_refine_diff_density_min -0.529
_refine_diff_density_rms 0.059
_refine_ls_abs_structure_details
;
 Flack x determined using 8354 quotients [(I+)-(I-)]/[(I+)+(I-)]
 (Parsons, Flack and Wagner, Acta Cryst. B69 (2013) 249-259).
;
_refine_ls_abs_structure_Flack -0.006(2)
_refine_ls_extinction_method none
_refine_ls_goodness_of_fit_ref 1.092
_refine_ls_hydrogen_treatment mixed
_refine_ls_matrix_type full
_refine_ls_number_parameters 451
_refine_ls_number_reflns 19473
_refine_ls_number_restraints 0
_refine_ls_restrained_S_all 1.092
_refine_ls_R_factor_all 0.0202
_refine_ls_R_factor_gt 0.0181
_refine_ls_shift/su_max 0.003
_refine_ls_shift/su_mean 0.000
_refine_ls_structure_factor_coef Fsqd
_refine_ls_weighting_details 'w=1/[\s^2^(Fo^2^)+(0.0136P)^2^+1.2757P] where P=(Fo^2^+2Fc^2^)/3'
_refine_ls_weighting_scheme calc
_refine_ls_wR_factor_gt 0.0392
_refine_ls_wR_factor_ref 0.0401
_reflns_Friedel_coverage 0.842
_reflns_Friedel_fraction_full 1.000
_reflns_Friedel_fraction_max 0.999
_reflns_number_gt 18741
_reflns_number_total 19473
_reflns_threshold_expression 'I > 2\s(I)'
_cod_data_source_file c9sc02018g2.cif
_cod_data_source_block 1x
_cod_database_code 1551309
_shelx_space_group_comment
;
The symmetry employed for this shelxl refinement is uniquely defined
by the following loop, which should always be used as a source of
symmetry information in preference to the above space-group names.
They are only intended as comments.
;
_shelx_estimated_absorpt_t_min 0.850
_shelx_estimated_absorpt_t_max 0.932
_shelxl_version_number 2014/6

loop_
_space_group_symop_operation_xyz
'x, y, z'
'x+1/2, -y+1/2, -z'
'-x, y+1/2, -z+1/2'
'-x+1/2, -y, z+1/2'

loop_
_atom_site_label
_atom_site_type_symbol
_atom_site_fract_x
_atom_site_fract_y
_atom_site_fract_z
_atom_site_U_iso_or_equiv
_atom_site_adp_type
_atom_site_occupancy
_atom_site_site_symmetry_order
_atom_site_calc_flag
_atom_site_refinement_flags_posn
_atom_site_refinement_flags_adp
Ni1 Ni 0.75580(2) 0.59865(2) 0.85616(2) 0.00936(3) Uani 1 1 d . .
H1A H 0.7240(16) 0.5777(15) 0.9260(9) 0.011 Uiso 1 1 d . U
H1B H 0.7599(18) 0.6334(14) 0.9227(9) 0.011 Uiso 1 1 d . U
In1 In 0.79824(2) 0.58083(2) 0.74932(2) 0.00834(2) Uani 1 1 d . .
P1 P 0.91844(3) 0.52226(2) 0.86433(2) 0.00940(5) Uani 1 1 d . .
P2 P 0.59907(3) 0.52858(2) 0.82918(2) 0.00946(5) Uani 1 1 d . .
P3 P 0.75362(3) 0.75010(2) 0.83568(2) 0.00919(5) Uani 1 1 d . .
N1 N 0.96161(8) 0.53377(7) 0.74726(6) 0.01067(16) Uani 1 1 d . .
N2 N 0.67669(10) 0.48678(8) 0.72033(5) 0.01117(19) Uani 1 1 d . .
N3 N 0.78437(10) 0.71621(8) 0.71615(5) 0.01049(18) Uani 1 1 d . .
N4 N 0.83423(9) 0.56342(7) 0.64689(5) 0.00869(17) Uani 1 1 d . .
C1 C 0.95362(10) 0.57172(9) 0.64338(6) 0.00949(19) Uani 1 1 d . .
C2 C 1.00526(12) 0.59714(10) 0.59114(6) 0.0129(2) Uani 1 1 d . .
H2A H 0.9626 0.6070 0.5565 0.015 Uiso 1 1 calc R U
C3 C 1.11908(12) 0.60855(10) 0.58848(6) 0.0147(2) Uani 1 1 d . .
H3A H 1.1538 0.6249 0.5523 0.018 Uiso 1 1 calc R U
C4 C 1.18014(11) 0.59544(9) 0.63979(6) 0.0140(2) Uani 1 1 d . .
H4A H 1.2573 0.6037 0.6387 0.017 Uiso 1 1 calc R U
C5 C 1.12981(11) 0.57036(10) 0.69262(6) 0.0123(2) Uani 1 1 d . .
H5A H 1.1734 0.5617 0.7270 0.015 Uiso 1 1 calc R U
C6 C 1.01546(12) 0.55746(9) 0.69634(6) 0.0099(2) Uani 1 1 d . .
C7 C 1.01943(12) 0.53661(10) 0.80314(6) 0.0113(2) Uani 1 1 d . .
H7A H 1.0580 0.5961 0.8074 0.014 Uiso 1 1 calc R U
H7B H 1.0745 0.4867 0.8047 0.014 Uiso 1 1 calc R U
C8 C 0.99549(12) 0.56232(10) 0.93120(6) 0.0142(2) Uani 1 1 d . .
H8A H 0.9823 0.6301 0.9337 0.017 Uiso 1 1 calc R U
C9 C 0.91067(12) 0.39462(9) 0.87150(6) 0.0139(2) Uani 1 1 d . .
H9A H 0.8569 0.3811 0.9038 0.017 Uiso 1 1 calc R U
C10 C 1.12040(14) 0.55061(13) 0.93041(8) 0.0225(3) Uani 1 1 d . .
H10A H 1.1386 0.4851 0.9276 0.034 Uiso 1 1 calc R U
H10B H 1.1515 0.5760 0.9670 0.034 Uiso 1 1 calc R U
H10C H 1.1509 0.5833 0.8962 0.034 Uiso 1 1 calc R U
C11 C 0.94517(17) 0.52152(14) 0.98770(7) 0.0267(4) Uani 1 1 d . .
H11A H 0.9809 0.5484 1.0225 0.040 Uiso 1 1 calc R U
H11B H 0.9557 0.4547 0.9879 0.040 Uiso 1 1 calc R U
H11C H 0.8667 0.5354 0.9888 0.040 Uiso 1 1 calc R U
C12 C 0.86459(14) 0.35277(10) 0.81441(7) 0.0186(3) Uani 1 1 d . .
H12A H 0.8490 0.2874 0.8208 0.028 Uiso 1 1 calc R U
H12B H 0.9184 0.3594 0.7825 0.028 Uiso 1 1 calc R U
H12C H 0.7969 0.3848 0.8035 0.028 Uiso 1 1 calc R U
C13 C 1.01703(15) 0.34496(11) 0.88750(9) 0.0237(3) Uani 1 1 d . .
H13A H 1.0045 0.2784 0.8875 0.036 Uiso 1 1 calc R U
H13B H 1.0412 0.3645 0.9270 0.036 Uiso 1 1 calc R U
H13C H 1.0736 0.3601 0.8583 0.036 Uiso 1 1 calc R U
C14 C 0.78952(11) 0.47271(8) 0.63325(5) 0.00995(19) Uani 1 1 d . .
C15 C 0.82597(11) 0.42271(10) 0.58485(6) 0.0122(2) Uani 1 1 d . .
H15A H 0.8799 0.4486 0.5595 0.015 Uiso 1 1 calc R U
C16 C 0.78503(12) 0.33493(10) 0.57257(6) 0.0151(2) Uani 1 1 d . .
H16A H 0.8099 0.3015 0.5390 0.018 Uiso 1 1 calc R U
C17 C 0.70738(13) 0.29759(10) 0.61047(7) 0.0159(2) Uani 1 1 d . .
H17A H 0.6793 0.2379 0.6028 0.019 Uiso 1 1 calc R U
C18 C 0.67004(12) 0.34622(10) 0.65958(6) 0.0141(2) Uani 1 1 d . .
H18A H 0.6172 0.3188 0.6849 0.017 Uiso 1 1 calc R U
C19 C 0.70907(11) 0.43552(8) 0.67260(6) 0.01036(19) Uani 1 1 d . .
C20 C 0.60323(11) 0.44848(9) 0.76429(6) 0.0119(2) Uani 1 1 d . .
H20A H 0.6296 0.3872 0.7770 0.014 Uiso 1 1 calc R U
H20B H 0.5290 0.4414 0.7473 0.014 Uiso 1 1 calc R U
C21 C 0.53624(12) 0.45615(10) 0.88796(6) 0.0132(2) Uani 1 1 d . .
H21A H 0.4700 0.4256 0.8709 0.016 Uiso 1 1 calc R U
C22 C 0.48066(11) 0.60399(10) 0.80768(6) 0.0124(2) Uani 1 1 d . .
H22A H 0.4782 0.6555 0.8370 0.015 Uiso 1 1 calc R U
C23 C 0.61393(14) 0.38121(12) 0.91004(7) 0.0206(3) Uani 1 1 d . .
H23A H 0.5759 0.3425 0.9390 0.031 Uiso 1 1 calc R U
H23B H 0.6779 0.4097 0.9288 0.031 Uiso 1 1 calc R U
H23C H 0.6378 0.3434 0.8765 0.031 Uiso 1 1 calc R U
C24 C 0.49918(14) 0.51669(12) 0.93998(7) 0.0186(3) Uani 1 1 d . .
H24A H 0.4473 0.5630 0.9257 0.028 Uiso 1 1 calc R U
H24B H 0.5630 0.5474 0.9574 0.028 Uiso 1 1 calc R U
H24C H 0.4637 0.4783 0.9701 0.028 Uiso 1 1 calc R U
C25 C 0.49931(12) 0.64749(10) 0.74660(8) 0.0169(2) Uani 1 1 d . .
H25A H 0.4420 0.6931 0.7389 0.025 Uiso 1 1 calc R U
H25B H 0.4967 0.5996 0.7161 0.025 Uiso 1 1 calc R U
H25C H 0.5711 0.6776 0.7458 0.025 Uiso 1 1 calc R U
C26 C 0.36753(12) 0.55816(11) 0.80857(7) 0.0172(3) Uani 1 1 d . .
H26A H 0.3116 0.6034 0.7976 0.026 Uiso 1 1 calc R U
H26B H 0.3523 0.5347 0.8485 0.026 Uiso 1 1 calc R U
H26C H 0.3664 0.5071 0.7802 0.026 Uiso 1 1 calc R U
C27 C 0.77584(11) 0.64151(9) 0.62068(6) 0.0102(2) Uani 1 1 d . .
C28 C 0.74260(13) 0.64022(9) 0.56207(6) 0.0144(2) Uani 1 1 d . .
H28A H 0.7544 0.5865 0.5390 0.017 Uiso 1 1 calc R U
C29 C 0.69204(14) 0.71655(11) 0.53626(6) 0.0179(3) Uani 1 1 d . .
H29A H 0.6695 0.7152 0.4960 0.021 Uiso 1 1 calc R U
C30 C 0.67549(13) 0.79424(11) 0.57072(7) 0.0167(3) Uani 1 1 d . .
H30A H 0.6432 0.8473 0.5534 0.020 Uiso 1 1 calc R U
C31 C 0.70536(12) 0.79582(9) 0.63021(6) 0.0130(2) Uani 1 1 d . .
H31A H 0.6917 0.8496 0.6530 0.016 Uiso 1 1 calc R U
C32 C 0.75538(11) 0.71943(9) 0.65745(5) 0.00976(19) Uani 1 1 d . .
C33 C 0.74804(11) 0.78807(8) 0.75569(6) 0.01173(19) Uani 1 1 d . .
H33A H 0.6720 0.8055 0.7455 0.014 Uiso 1 1 calc R U
H33B H 0.7950 0.8430 0.7504 0.014 Uiso 1 1 calc R U
C34 C 0.62755(11) 0.80863(9) 0.86340(6) 0.0120(2) Uani 1 1 d . .
H34A H 0.5673 0.7890 0.8362 0.014 Uiso 1 1 calc R U
C35 C 0.86857(11) 0.82265(9) 0.86203(6) 0.0128(2) Uani 1 1 d . .
H35A H 0.8543 0.8871 0.8485 0.015 Uiso 1 1 calc R U
C36 C 0.63055(12) 0.91390(10) 0.85995(7) 0.0161(2) Uani 1 1 d . .
H36A H 0.6554 0.9328 0.8205 0.024 Uiso 1 1 calc R U
H36B H 0.6811 0.9378 0.8900 0.024 Uiso 1 1 calc R U
H36C H 0.5570 0.9385 0.8672 0.024 Uiso 1 1 calc R U
C37 C 0.59278(14) 0.77709(11) 0.92537(7) 0.0176(3) Uani 1 1 d . .
H37A H 0.5209 0.8032 0.9349 0.026 Uiso 1 1 calc R U
H37B H 0.6467 0.7981 0.9545 0.026 Uiso 1 1 calc R U
H37C H 0.5885 0.7098 0.9263 0.026 Uiso 1 1 calc R U
C38 C 0.97448(12) 0.78981(11) 0.83203(7) 0.0168(3) Uani 1 1 d . .
H38A H 1.0314 0.8368 0.8366 0.025 Uiso 1 1 calc R U
H38B H 0.9608 0.7793 0.7898 0.025 Uiso 1 1 calc R U
H38C H 0.9989 0.7324 0.8505 0.025 Uiso 1 1 calc R U
C39 C 0.87991(13) 0.82433(11) 0.92964(7) 0.0177(3) Uani 1 1 d . .
H39A H 0.9508 0.8511 0.9404 0.027 Uiso 1 1 calc R U
H39B H 0.8753 0.7614 0.9451 0.027 Uiso 1 1 calc R U
H39C H 0.8209 0.8616 0.9467 0.027 Uiso 1 1 calc R U

loop_
_atom_site_aniso_label
_atom_site_aniso_U_11
_atom_site_aniso_U_22
_atom_site_aniso_U_33
_atom_site_aniso_U_23
_atom_site_aniso_U_13
_atom_site_aniso_U_12
Ni1 0.00863(6) 0.00829(6) 0.01115(6) 0.00008(5) 0.00038(5) -0.00039(5)
In1 0.00853(3) 0.00788(3) 0.00862(3) -0.00012(3) 0.00017(3) 0.00011(2)
P1 0.01023(13) 0.00958(13) 0.00839(13) 0.00066(10) -0.00062(10) 0.00072(10)
P2 0.00871(13) 0.01082(13) 0.00887(13) -0.00027(10) 0.00040(10) -0.00167(11)
P3 0.01100(13) 0.00786(12) 0.00871(12) -0.00080(10) -0.00057(11) -0.00024(12)
N1 0.0094(4) 0.0140(4) 0.0086(4) 0.0009(4) -0.0004(4) 0.0011(3)
N2 0.0114(5) 0.0120(5) 0.0100(4) -0.0025(4) 0.0017(3) -0.0025(4)
N3 0.0145(5) 0.0091(4) 0.0079(4) -0.0003(3) -0.0006(3) 0.0015(4)
N4 0.0096(4) 0.0080(4) 0.0084(4) 0.0002(3) -0.0010(3) 0.0008(3)
C1 0.0099(4) 0.0091(5) 0.0094(5) -0.0005(4) 0.0011(4) 0.0004(4)
C2 0.0154(5) 0.0123(5) 0.0111(5) 0.0000(4) 0.0022(4) 0.0003(4)
C3 0.0158(6) 0.0146(5) 0.0139(6) 0.0008(4) 0.0049(4) -0.0009(5)
C4 0.0116(5) 0.0135(5) 0.0170(6) -0.0002(5) 0.0035(4) -0.0008(4)
C5 0.0101(5) 0.0137(5) 0.0131(5) -0.0001(4) 0.0003(4) 0.0005(4)
C6 0.0103(5) 0.0094(5) 0.0100(5) -0.0006(4) 0.0013(4) 0.0010(4)
C7 0.0101(5) 0.0138(6) 0.0101(5) 0.0008(4) -0.0003(4) 0.0011(4)
C8 0.0157(6) 0.0162(6) 0.0106(5) -0.0007(4) -0.0024(4) -0.0014(5)
C9 0.0148(6) 0.0106(5) 0.0163(6) 0.0027(4) -0.0004(4) 0.0014(4)
C10 0.0174(7) 0.0293(8) 0.0209(7) -0.0038(6) -0.0083(5) 0.0005(6)
C11 0.0347(9) 0.0339(9) 0.0115(6) 0.0007(6) 0.0000(6) -0.0098(8)
C12 0.0248(7) 0.0109(5) 0.0201(7) -0.0019(5) -0.0019(5) -0.0007(5)
C13 0.0204(7) 0.0143(6) 0.0363(9) 0.0049(6) -0.0056(6) 0.0056(5)
C14 0.0118(5) 0.0088(4) 0.0093(5) -0.0011(4) -0.0013(4) 0.0014(4)
C15 0.0148(5) 0.0124(5) 0.0095(5) -0.0012(4) 0.0006(4) 0.0006(4)
C16 0.0182(6) 0.0136(5) 0.0136(5) -0.0057(4) 0.0000(5) 0.0003(5)
C17 0.0178(6) 0.0122(5) 0.0176(6) -0.0051(4) -0.0009(5) -0.0022(5)
C18 0.0138(5) 0.0125(5) 0.0159(6) -0.0030(4) 0.0006(4) -0.0029(4)
C19 0.0102(5) 0.0105(5) 0.0103(5) -0.0020(4) -0.0008(4) 0.0001(4)
C20 0.0111(5) 0.0124(5) 0.0121(5) -0.0021(4) 0.0014(4) -0.0024(4)
C21 0.0129(5) 0.0155(6) 0.0110(5) 0.0010(4) 0.0010(4) -0.0040(4)
C22 0.0098(5) 0.0155(5) 0.0120(5) -0.0019(4) 0.0003(4) 0.0006(4)
C23 0.0202(7) 0.0222(7) 0.0195(7) 0.0078(5) 0.0025(5) 0.0004(6)
C24 0.0234(7) 0.0218(7) 0.0105(6) -0.0012(5) 0.0029(5) -0.0057(6)
C25 0.0168(5) 0.0188(5) 0.0152(6) 0.0022(6) -0.0007(5) 0.0029(4)
C26 0.0106(5) 0.0227(7) 0.0184(6) -0.0032(5) -0.0012(5) -0.0011(5)
C27 0.0130(5) 0.0090(5) 0.0087(5) 0.0007(4) -0.0005(4) 0.0013(4)
C28 0.0199(6) 0.0135(5) 0.0100(5) -0.0014(4) -0.0026(5) 0.0037(5)
C29 0.0249(7) 0.0180(6) 0.0108(5) -0.0003(4) -0.0053(5) 0.0075(6)
C30 0.0222(7) 0.0157(6) 0.0122(6) 0.0019(5) -0.0023(5) 0.0076(5)
C31 0.0164(5) 0.0116(5) 0.0110(5) 0.0006(4) -0.0006(5) 0.0041(5)
C32 0.0107(5) 0.0096(4) 0.0090(5) 0.0004(4) -0.0003(4) 0.0004(4)
C33 0.0161(5) 0.0088(4) 0.0102(5) -0.0006(4) -0.0003(5) 0.0014(4)
C34 0.0135(5) 0.0113(5) 0.0111(5) -0.0010(4) 0.0005(4) 0.0013(4)
C35 0.0142(5) 0.0108(5) 0.0133(6) -0.0015(4) -0.0006(4) -0.0023(4)
C36 0.0205(6) 0.0112(5) 0.0166(6) -0.0008(5) 0.0009(5) 0.0035(5)
C37 0.0219(7) 0.0174(6) 0.0135(6) -0.0001(5) 0.0038(5) -0.0011(5)
C38 0.0148(6) 0.0178(6) 0.0179(6) -0.0028(5) 0.0013(5) -0.0040(5)
C39 0.0189(6) 0.0199(6) 0.0144(6) -0.0041(5) -0.0028(5) -0.0026(5)

loop_
_atom_type_symbol
_atom_type_description
_atom_type_scat_dispersion_real
_atom_type_scat_dispersion_imag
_atom_type_scat_source
C C 0.0033 0.0016 'International Tables Vol C Tables 4.2.6.8 and 6.1.1.4'
H H 0.0000 0.0000 'International Tables Vol C Tables 4.2.6.8 and 6.1.1.4'
N N 0.0061 0.0033 'International Tables Vol C Tables 4.2.6.8 and 6.1.1.4'
P P 0.1023 0.0942 'International Tables Vol C Tables 4.2.6.8 and 6.1.1.4'
Ni Ni 0.3393 1.1124 'International Tables Vol C Tables 4.2.6.8 and 6.1.1.4'
In In -0.7276 1.3100 'International Tables Vol C Tables 4.2.6.8 and 6.1.1.4'

loop_
_geom_angle_atom_site_label_1
_geom_angle_atom_site_label_2
_geom_angle_atom_site_label_3
_geom_angle
P3 Ni1 P2 112.159(15)
P3 Ni1 P1 120.197(15)
P2 Ni1 P1 122.760(15)
P3 Ni1 In1 84.560(10)
P2 Ni1 In1 82.397(10)
P1 Ni1 In1 81.129(10)
P3 Ni1 H1A 111.9(7)
P2 Ni1 H1A 88.5(7)
P1 Ni1 H1A 92.2(7)
In1 Ni1 H1A 163.3(7)
P3 Ni1 H1B 83.3(7)
P2 Ni1 H1B 115.3(8)
P1 Ni1 H1B 92.9(8)
In1 Ni1 H1B 161.4(8)
H1A Ni1 H1B 33.1(9)
N1 In1 N3 111.73(4)
N1 In1 N2 116.48(4)
N3 In1 N2 115.80(5)
N1 In1 N4 76.59(5)
N3 In1 N4 76.62(4)
N2 In1 N4 76.11(4)
N1 In1 Ni1 104.66(4)
N3 In1 Ni1 103.31(3)
N2 In1 Ni1 102.76(3)
N4 In1 Ni1 178.63(3)
C7 P1 C9 102.08(7)
C7 P1 C8 103.28(7)
C9 P1 C8 105.39(7)
C7 P1 Ni1 117.49(5)
C9 P1 Ni1 116.54(5)
C8 P1 Ni1 110.56(5)
C21 P2 C20 102.51(6)
C21 P2 C22 101.37(6)
C20 P2 C22 100.49(6)
C21 P2 Ni1 114.48(5)
C20 P2 Ni1 118.03(5)
C22 P2 Ni1 117.39(5)
C35 P3 C34 104.93(6)
C35 P3 C33 99.63(6)
C34 P3 C33 99.04(6)
C35 P3 Ni1 118.82(5)
C34 P3 Ni1 112.77(5)
C33 P3 Ni1 118.86(4)
C6 N1 C7 119.36(10)
C6 N1 In1 113.05(9)
C7 N1 In1 115.69(9)
C19 N2 C20 120.56(11)
C19 N2 In1 113.05(9)
C20 N2 In1 118.03(8)
C32 N3 C33 119.51(11)
C32 N3 In1 113.24(8)
C33 N3 In1 118.69(8)
C14 N4 C1 115.80(10)
C14 N4 C27 115.65(10)
C1 N4 C27 113.49(10)
C14 N4 In1 103.48(7)
C1 N4 In1 103.23(8)
C27 N4 In1 102.76(7)
C2 C1 C6 120.60(12)
C2 C1 N4 121.37(12)
C6 C1 N4 117.96(11)
C1 C2 C3 121.27(13)
C1 C2 H2A 119.4
C3 C2 H2A 119.4
C4 C3 C2 118.71(13)
C4 C3 H3A 120.6
C2 C3 H3A 120.6
C5 C4 C3 120.85(12)
C5 C4 H4A 119.6
C3 C4 H4A 119.6
C4 C5 C6 121.57(13)
C4 C5 H5A 119.2
C6 C5 H5A 119.2
N1 C6 C5 124.00(13)
N1 C6 C1 119.00(12)
C5 C6 C1 116.99(12)
N1 C7 P1 108.64(9)
N1 C7 H7A 110.0
P1 C7 H7A 110.0
N1 C7 H7B 110.0
P1 C7 H7B 110.0
H7A C7 H7B 108.3
C11 C8 C10 111.40(14)
C11 C8 P1 110.36(11)
C10 C8 P1 117.12(11)
C11 C8 H8A 105.7
C10 C8 H8A 105.7
P1 C8 H8A 105.7
C13 C9 C12 108.84(13)
C13 C9 P1 116.55(11)
C12 C9 P1 109.94(10)
C13 C9 H9A 107.0
C12 C9 H9A 107.0
P1 C9 H9A 107.0
C8 C10 H10A 109.5
C8 C10 H10B 109.5
H10A C10 H10B 109.5
C8 C10 H10C 109.5
H10A C10 H10C 109.5
H10B C10 H10C 109.5
C8 C11 H11A 109.5
C8 C11 H11B 109.5
H11A C11 H11B 109.5
C8 C11 H11C 109.5
H11A C11 H11C 109.5
H11B C11 H11C 109.5
C9 C12 H12A 109.5
C9 C12 H12B 109.5
H12A C12 H12B 109.5
C9 C12 H12C 109.5
H12A C12 H12C 109.5
H12B C12 H12C 109.5
C9 C13 H13A 109.5
C9 C13 H13B 109.5
H13A C13 H13B 109.5
C9 C13 H13C 109.5
H13A C13 H13C 109.5
H13B C13 H13C 109.5
C15 C14 C19 120.77(12)
C15 C14 N4 121.33(12)
C19 C14 N4 117.87(11)
C14 C15 C16 121.34(13)
C14 C15 H15A 119.3
C16 C15 H15A 119.3
C17 C16 C15 118.65(13)
C17 C16 H16A 120.7
C15 C16 H16A 120.7
C16 C17 C18 121.06(13)
C16 C17 H17A 119.5
C18 C17 H17A 119.5
C17 C18 C19 121.45(13)
C17 C18 H18A 119.3
C19 C18 H18A 119.3
N2 C19 C18 124.51(12)
N2 C19 C14 118.76(11)
C18 C19 C14 116.72(12)
N2 C20 P2 108.25(9)
N2 C20 H20A 110.0
P2 C20 H20A 110.0
N2 C20 H20B 110.0
P2 C20 H20B 110.0
H20A C20 H20B 108.4
C23 C21 C24 110.04(13)
C23 C21 P2 112.35(10)
C24 C21 P2 110.00(10)
C23 C21 H21A 108.1
C24 C21 H21A 108.1
P2 C21 H21A 108.1
C25 C22 C26 108.95(12)
C25 C22 P2 111.01(9)
C26 C22 P2 115.88(10)
C25 C22 H22A 106.8
C26 C22 H22A 106.8
P2 C22 H22A 106.8
C21 C23 H23A 109.5
C21 C23 H23B 109.5
H23A C23 H23B 109.5
C21 C23 H23C 109.5
H23A C23 H23C 109.5
H23B C23 H23C 109.5
C21 C24 H24A 109.5
C21 C24 H24B 109.5
H24A C24 H24B 109.5
C21 C24 H24C 109.5
H24A C24 H24C 109.5
H24B C24 H24C 109.5
C22 C25 H25A 109.5
C22 C25 H25B 109.5
H25A C25 H25B 109.5
C22 C25 H25C 109.5
H25A C25 H25C 109.5
H25B C25 H25C 109.5
C22 C26 H26A 109.5
C22 C26 H26B 109.5
H26A C26 H26B 109.5
C22 C26 H26C 109.5
H26A C26 H26C 109.5
H26B C26 H26C 109.5
C28 C27 C32 121.02(12)
C28 C27 N4 121.20(11)
C32 C27 N4 117.78(11)
C27 C28 C29 121.15(13)
C27 C28 H28A 119.4
C29 C28 H28A 119.4
C30 C29 C28 118.56(13)
C30 C29 H29A 120.7
C28 C29 H29A 120.7
C29 C30 C31 121.09(13)
C29 C30 H30A 119.5
C31 C30 H30A 119.5
C30 C31 C32 121.44(12)
C30 C31 H31A 119.3
C32 C31 H31A 119.3
N3 C32 C31 124.06(12)
N3 C32 C27 119.29(11)
C31 C32 C27 116.65(11)
N3 C33 P3 111.58(8)
N3 C33 H33A 109.3
P3 C33 H33A 109.3
N3 C33 H33B 109.3
P3 C33 H33B 109.3
H33A C33 H33B 108.0
C37 C34 C36 110.61(12)
C37 C34 P3 113.45(10)
C36 C34 P3 114.73(10)
C37 C34 H34A 105.7
C36 C34 H34A 105.7
P3 C34 H34A 105.7
C39 C35 C38 111.57(12)
C39 C35 P3 113.38(10)
C38 C35 P3 108.64(10)
C39 C35 H35A 107.7
C38 C35 H35A 107.7
P3 C35 H35A 107.7
C34 C36 H36A 109.5
C34 C36 H36B 109.5
H36A C36 H36B 109.5
C34 C36 H36C 109.5
H36A C36 H36C 109.5
H36B C36 H36C 109.5
C34 C37 H37A 109.5
C34 C37 H37B 109.5
H37A C37 H37B 109.5
C34 C37 H37C 109.5
H37A C37 H37C 109.5
H37B C37 H37C 109.5
C35 C38 H38A 109.5
C35 C38 H38B 109.5
H38A C38 H38B 109.5
C35 C38 H38C 109.5
H38A C38 H38C 109.5
H38B C38 H38C 109.5
C35 C39 H39A 109.5
C35 C39 H39B 109.5
H39A C39 H39B 109.5
C35 C39 H39C 109.5
H39A C39 H39C 109.5
H39B C39 H39C 109.5

loop_
_geom_bond_atom_site_label_1
_geom_bond_atom_site_label_2
_geom_bond_distance
Ni1 P3 2.2502(4)
Ni1 P2 2.2521(4)
Ni1 P1 2.2831(4)
Ni1 In1 2.4789(2)
Ni1 H1A 1.65(2)
Ni1 H1B 1.58(2)
In1 N1 2.1097(10)
In1 N3 2.1127(11)
In1 N2 2.1217(12)
In1 N4 2.3658(11)
P1 C7 1.8629(15)
P1 C9 1.8655(14)
P1 C8 1.8711(14)
P2 C21 1.8590(14)
P2 C20 1.8713(13)
P2 C22 1.8785(14)
P3 C35 1.8539(14)
P3 C34 1.8670(14)
P3 C33 1.8884(13)
N1 C6 1.3677(19)
N1 C7 1.4455(19)
N2 C19 1.3679(17)
N2 C20 1.4488(17)
N3 C32 1.3716(16)
N3 C33 1.4438(16)
N4 C14 1.4603(16)
N4 C1 1.4652(16)
N4 C27 1.4655(16)
C1 C2 1.3868(18)
C1 C6 1.4287(19)
C2 C3 1.401(2)
C2 H2A 0.9500
C3 C4 1.390(2)
C3 H3A 0.9500
C4 C5 1.3897(19)
C4 H4A 0.9500
C5 C6 1.4115(19)
C5 H5A 0.9500
C7 H7A 0.9900
C7 H7B 0.9900
C8 C11 1.534(2)
C8 C10 1.535(2)
C8 H8A 1.0000
C9 C13 1.529(2)
C9 C12 1.532(2)
C9 H9A 1.0000
C10 H10A 0.9800
C10 H10B 0.9800
C10 H10C 0.9800
C11 H11A 0.9800
C11 H11B 0.9800
C11 H11C 0.9800
C12 H12A 0.9800
C12 H12B 0.9800
C12 H12C 0.9800
C13 H13A 0.9800
C13 H13B 0.9800
C13 H13C 0.9800
C14 C15 1.3852(18)
C14 C19 1.4304(18)
C15 C16 1.399(2)
C15 H15A 0.9500
C16 C17 1.387(2)
C16 H16A 0.9500
C17 C18 1.391(2)
C17 H17A 0.9500
C18 C19 1.4140(18)
C18 H18A 0.9500
C20 H20A 0.9900
C20 H20B 0.9900
C21 C23 1.528(2)
C21 C24 1.535(2)
C21 H21A 1.0000
C22 C25 1.533(2)
C22 C26 1.534(2)
C22 H22A 1.0000
C23 H23A 0.9800
C23 H23B 0.9800
C23 H23C 0.9800
C24 H24A 0.9800
C24 H24B 0.9800
C24 H24C 0.9800
C25 H25A 0.9800
C25 H25B 0.9800
C25 H25C 0.9800
C26 H26A 0.9800
C26 H26B 0.9800
C26 H26C 0.9800
C27 C28 1.3834(18)
C27 C32 1.4262(18)
C28 C29 1.397(2)
C28 H28A 0.9500
C29 C30 1.386(2)
C29 H29A 0.9500
C30 C31 1.391(2)
C30 H30A 0.9500
C31 C32 1.4087(18)
C31 H31A 0.9500
C33 H33A 0.9900
C33 H33B 0.9900
C34 C37 1.531(2)
C34 C36 1.533(2)
C34 H34A 1.0000
C35 C39 1.532(2)
C35 C38 1.536(2)
C35 H35A 1.0000
C36 H36A 0.9800
C36 H36B 0.9800
C36 H36C 0.9800
C37 H37A 0.9800
C37 H37B 0.9800
C37 H37C 0.9800
C38 H38A 0.9800
C38 H38B 0.9800
C38 H38C 0.9800
C39 H39A 0.9800
C39 H39B 0.9800
C39 H39C 0.9800

loop_
_geom_hbond_atom_site_label_D
_geom_hbond_atom_site_label_H
_geom_hbond_atom_site_label_A
_geom_hbond_distance_DH
_geom_hbond_distance_HA
_geom_hbond_distance_DA
_geom_hbond_angle_DHA
C12 H12C N2 0.98 2.81 3.683(2) 149.4
C12 H12B N1 0.98 2.71 3.260(2) 116.0
C25 H25C N3 0.98 2.75 3.6864(19) 160.7

loop_
_geom_torsion_atom_site_label_1
_geom_torsion_atom_site_label_2
_geom_torsion_atom_site_label_3
_geom_torsion_atom_site_label_4
_geom_torsion
C14 N4 C1 C2 90.39(15)
C27 N4 C1 C2 -46.85(16)
In1 N4 C1 C2 -157.31(10)
C14 N4 C1 C6 -92.80(14)
C27 N4 C1 C6 129.96(12)
In1 N4 C1 C6 19.51(13)
C6 C1 C2 C3 0.7(2)
N4 C1 C2 C3 177.47(12)
C1 C2 C3 C4 -1.1(2)
C2 C3 C4 C5 0.8(2)
C3 C4 C5 C6 -0.1(2)
C7 N1 C6 C5 10.9(2)
In1 N1 C6 C5 152.21(11)
C7 N1 C6 C1 -168.05(12)
In1 N1 C6 C1 -26.79(15)
C4 C5 C6 N1 -179.27(13)
C4 C5 C6 C1 -0.3(2)
C2 C1 C6 N1 179.02(12)
N4 C1 C6 N1 2.18(18)
C2 C1 C6 C5 -0.04(19)
N4 C1 C6 C5 -176.88(11)
C6 N1 C7 P1 169.59(9)
In1 N1 C7 P1 29.30(11)
C9 P1 C7 N1 87.24(10)
C8 P1 C7 N1 -163.53(9)
Ni1 P1 C7 N1 -41.55(11)
C7 P1 C8 C11 -157.69(12)
C9 P1 C8 C11 -50.95(13)
Ni1 P1 C8 C11 75.79(12)
C7 P1 C8 C10 -28.84(14)
C9 P1 C8 C10 77.90(13)
Ni1 P1 C8 C10 -155.36(11)
C7 P1 C9 C13 60.70(13)
C8 P1 C9 C13 -46.91(14)
Ni1 P1 C9 C13 -169.91(11)
C7 P1 C9 C12 -63.73(12)
C8 P1 C9 C12 -171.34(11)
Ni1 P1 C9 C12 65.66(11)
C1 N4 C14 C15 -44.83(17)
C27 N4 C14 C15 91.48(15)
In1 N4 C14 C15 -156.99(11)
C1 N4 C14 C19 133.20(12)
C27 N4 C14 C19 -90.49(14)
In1 N4 C14 C19 21.04(12)
C19 C14 C15 C16 0.5(2)
N4 C14 C15 C16 178.46(12)
C14 C15 C16 C17 -0.8(2)
C15 C16 C17 C18 0.4(2)
C16 C17 C18 C19 0.4(2)
C20 N2 C19 C18 4.5(2)
In1 N2 C19 C18 152.06(11)
C20 N2 C19 C14 -174.20(12)
In1 N2 C19 C14 -26.59(15)
C17 C18 C19 N2 -179.39(14)
C17 C18 C19 C14 -0.7(2)
C15 C14 C19 N2 179.03(12)
N4 C14 C19 N2 0.99(18)
C15 C14 C19 C18 0.27(19)
N4 C14 C19 C18 -177.77(12)
C19 N2 C20 P2 169.26(10)
In1 N2 C20 P2 23.21(12)
C21 P2 C20 N2 -164.60(9)
C22 P2 C20 N2 91.14(10)
Ni1 P2 C20 N2 -37.81(11)
C20 P2 C21 C23 71.41(12)
C22 P2 C21 C23 174.99(11)
Ni1 P2 C21 C23 -57.63(12)
C20 P2 C21 C24 -165.65(10)
C22 P2 C21 C24 -62.06(11)
Ni1 P2 C21 C24 65.32(11)
C21 P2 C22 C25 -161.01(10)
C20 P2 C22 C25 -55.83(11)
Ni1 P2 C22 C25 73.53(10)
C21 P2 C22 C26 -36.05(12)
C20 P2 C22 C26 69.13(11)
Ni1 P2 C22 C26 -161.51(9)
C14 N4 C27 C28 -44.75(17)
C1 N4 C27 C28 92.56(15)
In1 N4 C27 C28 -156.70(12)
C14 N4 C27 C32 135.90(12)
C1 N4 C27 C32 -86.79(14)
In1 N4 C27 C32 23.96(13)
C32 C27 C28 C29 2.7(2)
N4 C27 C28 C29 -176.62(14)
C27 C28 C29 C30 -0.1(2)
C28 C29 C30 C31 -1.9(3)
C29 C30 C31 C32 1.2(2)
C33 N3 C32 C31 9.9(2)
In1 N3 C32 C31 157.43(12)
C33 N3 C32 C27 -169.85(12)
In1 N3 C32 C27 -22.36(16)
C30 C31 C32 N3 -178.48(14)
C30 C31 C32 C27 1.3(2)
C28 C27 C32 N3 176.55(13)
N4 C27 C32 N3 -4.10(19)
C28 C27 C32 C31 -3.3(2)
N4 C27 C32 C31 176.10(12)
C32 N3 C33 P3 160.07(10)
In1 N3 C33 P3 14.33(13)
C35 P3 C33 N3 110.14(10)
C34 P3 C33 N3 -142.90(10)
Ni1 P3 C33 N3 -20.54(11)
C35 P3 C34 C37 -89.04(11)
C33 P3 C34 C37 168.39(10)
Ni1 P3 C34 C37 41.74(11)
C35 P3 C34 C36 39.44(12)
C33 P3 C34 C36 -63.14(11)
Ni1 P3 C34 C36 170.22(9)
C34 P3 C35 C39 65.45(12)
C33 P3 C35 C39 167.58(11)
Ni1 P3 C35 C39 -61.71(12)
C34 P3 C35 C38 -169.91(10)
C33 P3 C35 C38 -67.78(11)
Ni1 P3 C35 C38 62.93(11)
